data_4062097
loop_
_publ_author_name
'Choukroun, Robert'
'Lorber, Christian'
'Lepetit, Christine'
'Donnadieu, Bruno'

_publ_section_title
;
 Reactivity of [Cp~2~Ti(CO)~2~] and B(C~6~F~5~)^3^: Formation of the Acylborane
 Complexes [Cp2Ti(CO)(\h^2^-OCB(C~6~F~5~)~3~)] and
 [Cp~2~Ti(THF)(\h^2^-OCB(C~6~F~5~)~3~)]
;
_journal_coden_ASTM ORGND7
_journal_issue 10
_journal_name_full Organometallics
_journal_page_first 1995
_journal_page_last 1997
_journal_paper_doi 10.1021/om030185t
_journal_volume 22
_journal_year 2003
_chemical_formula_sum 'C33 H18 B F15 O2 Ti'
_chemical_formula_weight 790.18
_space_group_IT_number 14
_symmetry_cell_setting monoclinic
_symmetry_space_group_name_Hall '-P 2ybc'
_symmetry_space_group_name_H-M 'P 1 21/c 1'
_cell_angle_alpha 90.00
_cell_angle_beta 93.386(5)
_cell_angle_gamma 90.00
_cell_formula_units_Z 4
_cell_length_a 9.1752(6)
_cell_length_b 21.0776(10)
_cell_length_c 15.6338(8)
_cell_measurement_temperature 293(2)
_cell_volume 3018.2(10)
_diffrn_ambient_temperature 180(2)
_exptl_crystal_density_diffrn 1.739
_cod_depositor_comments
;
 Updated bibliographical information.

 Antanas Vaitkus,
 2019-09-11
;
_cod_original_sg_symbol_H-M 'P 21/c'
_cod_database_code 4062097

loop_
_symmetry_equiv_pos_as_xyz
'x, y, z'
'-x, y+1/2, -z+1/2'
'-x, -y, -z'
'x, -y-1/2, z-1/2'

loop_
_atom_site_label
_atom_site_type_symbol
_atom_site_fract_x
_atom_site_fract_y
_atom_site_fract_z
_atom_site_U_iso_or_equiv
_atom_site_adp_type
_atom_site_occupancy
_atom_site_symmetry_multiplicity
_atom_site_calc_flag
_atom_site_refinement_flags
_atom_site_disorder_assembly
_atom_site_disorder_group
Ti1 Ti 0.13800(6) 0.20083(3) 0.22184(4) 0.0373(2) Uani 1 1 d . . .
B1 B -0.0433(3) 0.35626(17) 0.2653(2) 0.0302(8) Uani 1 1 d . . .
O1 O 0.0612(2) 0.25077(10) 0.32709(13) 0.0382(5) Uani 1 1 d . . .
O2 O 0.1919(3) 0.13125(11) 0.32964(15) 0.0564(7) Uani 1 1 d . . .
F12 F 0.0305(2) 0.46338(9) 0.14194(12) 0.0491(5) Uani 1 1 d . . .
F13 F 0.2649(3) 0.53520(10) 0.15580(16) 0.0722(7) Uani 1 1 d . . .
F14 F 0.4659(2) 0.52236(12) 0.29020(19) 0.0824(8) Uani 1 1 d . . .
F15 F 0.4226(2) 0.43246(12) 0.41167(15) 0.0712(7) Uani 1 1 d . . .
F16 F 0.18874(19) 0.35902(10) 0.39969(11) 0.0480(5) Uani 1 1 d . . .
F22 F -0.24649(18) 0.26300(9) 0.32460(12) 0.0461(5) Uani 1 1 d . . .
F23 F -0.4060(2) 0.27067(12) 0.46140(15) 0.0682(7) Uani 1 1 d . . .
F24 F -0.3905(2) 0.37685(14) 0.56232(13) 0.0756(8) Uani 1 1 d . . .
F25 F -0.2157(2) 0.47420(11) 0.52109(14) 0.0694(7) Uani 1 1 d . . .
F26 F -0.0557(2) 0.46703(9) 0.38742(13) 0.0526(5) Uani 1 1 d . . .
F32 F 0.02751(17) 0.33415(9) 0.08821(10) 0.0411(5) Uani 1 1 d . . .
F33 F -0.1510(2) 0.33624(11) -0.05141(11) 0.0540(6) Uani 1 1 d . . .
F34 F -0.4351(2) 0.37076(11) -0.04232(12) 0.0542(6) Uani 1 1 d . . .
F35 F -0.53374(18) 0.40414(10) 0.11207(13) 0.0538(6) Uani 1 1 d . . .
F36 F -0.36290(19) 0.40124(10) 0.25159(11) 0.0495(5) Uani 1 1 d . . .
C1 C 0.0334(3) 0.28433(14) 0.26415(18) 0.0302(7) Uani 1 1 d . . .
C2 C 0.1970(4) 0.14655(16) 0.4196(2) 0.0424(8) Uani 1 1 d . . .
H2A H 0.1143 0.1725 0.4333 0.051 Uiso 1 1 calc R . .
H2B H 0.2866 0.1686 0.4371 0.051 Uiso 1 1 calc R . .
C3 C 0.1909(4) 0.08276(17) 0.4612(2) 0.0519(9) Uani 1 1 d . . .
H3A H 0.0909 0.0680 0.4628 0.062 Uiso 1 1 calc R . .
H3B H 0.2348 0.0840 0.5192 0.062 Uiso 1 1 calc R . .
C4 C 0.2771(4) 0.04093(18) 0.4049(3) 0.0551(10) Uani 1 1 d . . .
H4A H 0.3772 0.0370 0.4278 0.066 Uiso 1 1 calc R . .
H4B H 0.2341 -0.0011 0.4003 0.066 Uiso 1 1 calc R . .
C5 C 0.2716(8) 0.0715(3) 0.3229(3) 0.111(2) Uani 1 1 d . . .
H5A H 0.2225 0.0444 0.2801 0.133 Uiso 1 1 calc R . .
H5B H 0.3697 0.0797 0.3058 0.133 Uiso 1 1 calc R . .
C11 C 0.3581(3) 0.2613(2) 0.2570(2) 0.0563(11) Uani 1 1 d . . .
H11 H 0.3674 0.2848 0.3073 0.068 Uiso 1 1 calc R . .
C12 C 0.2943(3) 0.28264(18) 0.1788(2) 0.0480(9) Uani 1 1 d . . .
H12 H 0.2556 0.3228 0.1677 0.058 Uiso 1 1 calc R . .
C13 C 0.2996(4) 0.2326(2) 0.1205(2) 0.0579(10) Uani 1 1 d . . .
H13 H 0.2654 0.2334 0.0633 0.070 Uiso 1 1 calc R . .
C14 C 0.3659(5) 0.1811(2) 0.1642(3) 0.0743(14) Uani 1 1 d . . .
H14 H 0.3814 0.1411 0.1415 0.089 Uiso 1 1 calc R . .
C15 C 0.4044(4) 0.2006(2) 0.2475(3) 0.0750(14) Uani 1 1 d . . .
H15 H 0.4535 0.1762 0.2896 0.090 Uiso 1 1 calc R . .
C21 C -0.0091(4) 0.1870(2) 0.0944(2) 0.0577(11) Uani 1 1 d . . .
H21 H 0.0080 0.2130 0.0480 0.069 Uiso 1 1 calc R . .
C22 C -0.1030(4) 0.20036(17) 0.1588(2) 0.0500(9) Uani 1 1 d . . .
H22 H -0.1609 0.2364 0.1625 0.060 Uiso 1 1 calc R . .
C23 C -0.0948(4) 0.15013(18) 0.2166(2) 0.0544(10) Uani 1 1 d . . .
H23 H -0.1444 0.1471 0.2667 0.065 Uiso 1 1 calc R . .
C24 C 0.0006(5) 0.10529(19) 0.1863(3) 0.0650(11) Uani 1 1 d . . .
H24 H 0.0240 0.0666 0.2121 0.078 Uiso 1 1 calc R . .
C25 C 0.0552(5) 0.1279(2) 0.1113(3) 0.0691(12) Uani 1 1 d . . .
H25 H 0.1221 0.1075 0.0783 0.083 Uiso 1 1 calc R . .
C111 C 0.0980(3) 0.40463(14) 0.26824(19) 0.0316(7) Uani 1 1 d . . .
C112 C 0.1261(3) 0.45191(16) 0.2099(2) 0.0379(8) Uani 1 1 d . . .
C113 C 0.2467(4) 0.49104(16) 0.2159(2) 0.0487(9) Uani 1 1 d . . .
C114 C 0.3478(3) 0.48455(19) 0.2835(3) 0.0547(10) Uani 1 1 d . . .
C115 C 0.3252(3) 0.43958(19) 0.3437(2) 0.0494(9) Uani 1 1 d . . .
C116 C 0.2042(3) 0.40134(16) 0.3356(2) 0.0389(8) Uani 1 1 d . . .
C121 C -0.1334(3) 0.36227(14) 0.35231(18) 0.0301(7) Uani 1 1 d . . .
C122 C -0.2283(3) 0.31479(16) 0.3752(2) 0.0350(7) Uani 1 1 d . . .
C123 C -0.3142(3) 0.31850(18) 0.4441(2) 0.0456(9) Uani 1 1 d . . .
C124 C -0.3089(4) 0.3719(2) 0.4942(2) 0.0491(9) Uani 1 1 d . . .
C125 C -0.2196(4) 0.42109(18) 0.4742(2) 0.0447(9) Uani 1 1 d . . .
C126 C -0.1355(3) 0.41531(16) 0.4043(2) 0.0365(8) Uani 1 1 d . . .
C131 C -0.1564(3) 0.36388(14) 0.17982(18) 0.0293(7) Uani 1 1 d . . .
C132 C -0.1137(3) 0.35012(15) 0.09848(19) 0.0333(7) Uani 1 1 d . . .
C133 C -0.2025(3) 0.35152(15) 0.02451(19) 0.0375(8) Uani 1 1 d . . .
C134 C -0.3461(3) 0.36829(16) 0.0296(2) 0.0387(8) Uani 1 1 d . . .
C135 C -0.3954(3) 0.38430(16) 0.1068(2) 0.0376(8) Uani 1 1 d . . .
C136 C -0.3017(3) 0.38219(15) 0.17994(19) 0.0343(7) Uani 1 1 d . . .

loop_
_atom_site_aniso_label
_atom_site_aniso_U_11
_atom_site_aniso_U_22
_atom_site_aniso_U_33
_atom_site_aniso_U_23
_atom_site_aniso_U_13
_atom_site_aniso_U_12
Ti1 0.0461(4) 0.0321(4) 0.0342(4) -0.0013(2) 0.0075(2) 0.0060(3)
B1 0.0294(18) 0.030(2) 0.0313(18) 0.0009(15) 0.0021(14) 0.0002(14)
O1 0.0444(13) 0.0355(13) 0.0349(12) 0.0019(10) 0.0023(9) 0.0103(10)
O2 0.0898(18) 0.0399(15) 0.0412(13) 0.0020(11) 0.0165(12) 0.0303(13)
F12 0.0557(12) 0.0394(12) 0.0520(12) 0.0148(9) 0.0021(9) -0.0018(9)
F13 0.0788(15) 0.0451(14) 0.0964(17) 0.0073(13) 0.0356(13) -0.0162(11)
F14 0.0438(12) 0.0709(17) 0.135(2) -0.0328(16) 0.0230(13) -0.0270(11)
F15 0.0360(11) 0.0827(18) 0.0917(17) -0.0297(13) -0.0223(11) 0.0034(10)
F16 0.0449(11) 0.0538(13) 0.0437(11) -0.0018(9) -0.0107(8) 0.0019(9)
F22 0.0404(10) 0.0391(11) 0.0591(12) -0.0009(9) 0.0057(9) -0.0084(8)
F23 0.0543(13) 0.0676(16) 0.0859(16) 0.0255(13) 0.0302(11) -0.0037(11)
F24 0.0655(14) 0.112(2) 0.0529(13) 0.0099(13) 0.0335(11) 0.0190(13)
F25 0.0692(14) 0.0783(17) 0.0624(14) -0.0318(13) 0.0178(11) 0.0074(12)
F26 0.0562(12) 0.0372(12) 0.0666(13) -0.0157(10) 0.0203(10) -0.0081(9)
F32 0.0297(9) 0.0583(13) 0.0354(10) 0.0028(8) 0.0028(7) 0.0102(8)
F33 0.0546(12) 0.0743(16) 0.0324(10) -0.0062(10) -0.0028(9) 0.0114(10)
F34 0.0467(11) 0.0651(15) 0.0478(11) 0.0018(10) -0.0216(9) 0.0034(9)
F35 0.0303(10) 0.0697(15) 0.0604(12) 0.0120(11) -0.0048(8) 0.0111(9)
F36 0.0378(10) 0.0700(15) 0.0412(10) 0.0044(10) 0.0054(8) 0.0224(9)
C1 0.0277(15) 0.0304(17) 0.0321(16) -0.0025(14) -0.0020(12) -0.0040(12)
C2 0.0466(19) 0.039(2) 0.0410(18) -0.0027(15) 0.0015(15) 0.0072(15)
C3 0.059(2) 0.044(2) 0.052(2) 0.0049(17) -0.0125(17) 0.0068(17)
C4 0.047(2) 0.036(2) 0.080(3) -0.0040(19) -0.0201(19) 0.0047(16)
C5 0.201(6) 0.063(3) 0.072(3) 0.008(3) 0.043(4) 0.081(4)
C11 0.0267(18) 0.086(3) 0.057(2) -0.010(2) 0.0019(16) 0.0104(18)
C12 0.0329(18) 0.048(2) 0.063(2) 0.0033(19) 0.0064(16) 0.0014(15)
C13 0.057(2) 0.072(3) 0.047(2) 0.000(2) 0.0215(18) -0.007(2)
C14 0.071(3) 0.057(3) 0.100(4) -0.004(3) 0.046(3) 0.025(2)
C15 0.043(2) 0.103(4) 0.080(3) 0.022(3) 0.015(2) 0.035(2)
C21 0.077(3) 0.058(3) 0.037(2) -0.0081(18) -0.0028(19) -0.024(2)
C22 0.061(2) 0.037(2) 0.050(2) -0.0091(17) -0.0101(18) -0.0111(16)
C23 0.064(2) 0.044(2) 0.056(2) -0.0083(19) 0.0140(18) -0.0114(19)
C24 0.082(3) 0.033(2) 0.082(3) -0.006(2) 0.017(2) -0.008(2)
C25 0.087(3) 0.052(3) 0.070(3) -0.034(2) 0.020(2) -0.014(2)
C111 0.0256(15) 0.0298(17) 0.0397(17) -0.0057(14) 0.0036(13) 0.0040(12)
C112 0.0362(17) 0.0314(19) 0.0467(19) -0.0027(15) 0.0070(15) 0.0016(14)
C113 0.047(2) 0.031(2) 0.070(2) -0.0032(17) 0.0234(19) -0.0051(16)
C114 0.0281(18) 0.049(2) 0.089(3) -0.027(2) 0.0161(19) -0.0089(16)
C115 0.0282(17) 0.056(2) 0.064(2) -0.021(2) -0.0007(16) 0.0017(16)
C116 0.0294(16) 0.041(2) 0.0460(19) -0.0097(16) 0.0027(14) 0.0027(14)
C121 0.0283(15) 0.0315(18) 0.0299(16) 0.0022(13) -0.0030(12) 0.0048(13)
C122 0.0320(16) 0.0355(19) 0.0373(17) 0.0037(14) 0.0014(13) 0.0043(14)
C123 0.0329(17) 0.053(2) 0.052(2) 0.0180(18) 0.0084(15) 0.0052(16)
C124 0.0379(19) 0.074(3) 0.0366(19) 0.0091(19) 0.0127(15) 0.0132(18)
C125 0.0426(19) 0.054(2) 0.0372(18) -0.0108(17) 0.0022(15) 0.0124(17)
C126 0.0319(16) 0.039(2) 0.0387(17) 0.0001(15) 0.0011(13) 0.0033(14)
C131 0.0275(15) 0.0263(16) 0.0339(16) 0.0025(13) -0.0016(12) 0.0021(12)
C132 0.0279(16) 0.0338(18) 0.0380(18) 0.0027(14) -0.0005(13) 0.0028(13)
C133 0.0410(18) 0.041(2) 0.0301(17) 0.0004(14) -0.0015(14) 0.0039(15)
C134 0.0401(18) 0.0358(19) 0.0382(18) 0.0033(15) -0.0139(15) -0.0017(14)
C135 0.0243(16) 0.0379(19) 0.050(2) 0.0072(15) -0.0029(14) 0.0026(13)
C136 0.0328(16) 0.0340(18) 0.0361(17) 0.0031(14) 0.0017(13) 0.0031(13)

loop_
_geom_bond_atom_site_label_1
_geom_bond_atom_site_label_2
_geom_bond_distance
_geom_bond_site_symmetry_2
_geom_bond_publ_flag
Ti1 O1 2.109(2) . ?
Ti1 C1 2.129(3) . ?
Ti1 O2 2.267(2) . ?
Ti1 C13 2.331(3) . ?
Ti1 C21 2.357(4) . ?
Ti1 C14 2.362(4) . ?
Ti1 C12 2.366(4) . ?
Ti1 C22 2.367(4) . ?
Ti1 C23 2.385(4) . ?
Ti1 C25 2.403(4) . ?
Ti1 C24 2.423(4) . ?
Ti1 C11 2.424(4) . ?
B1 C121 1.638(4) . ?
B1 C111 1.648(4) . ?
B1 C131 1.651(4) . ?
B1 C1 1.672(4) . ?
O1 C1 1.226(3) . ?
O2 C2 1.441(4) . ?
O2 C5 1.463(5) . ?
F12 C112 1.359(4) . ?
F13 C113 1.340(4) . ?
F14 C114 1.344(4) . ?
F15 C115 1.356(4) . ?
F16 C116 1.355(4) . ?
F22 C122 1.352(4) . ?
F23 C123 1.351(4) . ?
F24 C124 1.342(4) . ?
F25 C125 1.337(4) . ?
F26 C126 1.348(4) . ?
F32 C132 1.357(3) . ?
F33 C133 1.343(3) . ?
F34 C134 1.351(3) . ?
F35 C135 1.344(3) . ?
F36 C136 1.344(3) . ?
C2 C3 1.496(5) . ?
C3 C4 1.504(5) . ?
C4 C5 1.432(6) . ?
C11 C15 1.360(6) . ?
C11 C12 1.398(5) . ?
C12 C13 1.396(5) . ?
C13 C14 1.402(6) . ?
C14 C15 1.391(7) . ?
C21 C22 1.392(5) . ?
C21 C25 1.397(6) . ?
C22 C23 1.391(5) . ?
C23 C24 1.391(6) . ?
C24 C25 1.386(6) . ?
C111 C112 1.385(4) . ?
C111 C116 1.394(4) . ?
C112 C113 1.378(5) . ?
C113 C114 1.371(5) . ?
C114 C115 1.360(6) . ?
C115 C116 1.371(5) . ?
C121 C126 1.383(4) . ?
C121 C122 1.387(4) . ?
C122 C123 1.375(5) . ?
C123 C124 1.371(5) . ?
C124 C125 1.368(5) . ?
C125 C126 1.380(4) . ?
C131 C132 1.383(4) . ?
C131 C136 1.388(4) . ?
C132 C133 1.375(4) . ?
C133 C134 1.371(4) . ?
C134 C135 1.357(4) . ?
C135 C136 1.390(4) . ?
